data_1567188
loop_
_publ_author_name
'Wang, Yue'
'Li, Er-Qing'
'Duan, Zheng'

_publ_section_title
;
 Ligand-dependent, palladium-catalyzed stereodivergent synthesis of chiral
 tetrahydroquinolines.
;
_journal_issue 27
_journal_name_full 'Chemical science'
_journal_page_first 8131
_journal_page_last 8136
_journal_paper_doi 10.1039/d2sc02771b
_journal_volume 13
_journal_year 2022
_chemical_formula_moiety 'C28 H25 N3 O3'
_chemical_formula_sum 'C28 H25 N3 O3'
_chemical_formula_weight 451.51
_space_group_crystal_system monoclinic
_space_group_IT_number 14
_space_group_name_Hall '-P 2ybc'
_space_group_name_H-M_alt 'P 1 21/c 1'
_atom_sites_solution_hydrogens geom
_atom_sites_solution_primary direct
_audit_creation_date 2021-06-16
_audit_creation_method
;
Olex2 1.2
(compiled 2018.05.29 svn.r3508 for OlexSys, GUI svn.r5506)
;
_audit_update_record
;
2022-01-05 deposited with the CCDC.	2022-06-20 downloaded from the CCDC.
;
_cell_angle_alpha 90
_cell_angle_beta 130.968(8)
_cell_angle_gamma 90
_cell_formula_units_Z 4
_cell_length_a 12.6477(6)
_cell_length_b 12.7165(3)
_cell_length_c 19.2801(10)
_cell_measurement_reflns_used 3839
_cell_measurement_temperature 293(2)
_cell_measurement_theta_max 70.1000
_cell_measurement_theta_min 4.6090
_cell_volume 2341.4(3)
_computing_cell_refinement 'CrysAlisPro 1.171.40.53 (Rigaku OD, 2019)'
_computing_data_collection 'CrysAlisPro 1.171.40.53 (Rigaku OD, 2019)'
_computing_data_reduction 'CrysAlisPro 1.171.40.53 (Rigaku OD, 2019)'
_computing_molecular_graphics 'Olex2 (Dolomanov et al., 2009)'
_computing_publication_material 'Olex2 (Dolomanov et al., 2009)'
_computing_structure_refinement 'ShelXL (Sheldrick, 2015)'
_computing_structure_solution 'ShelXS (Sheldrick, 2008)'
_diffrn_ambient_temperature 293(2)
_diffrn_detector 'CCD plate'
_diffrn_detector_area_resol_mean 16.2312
_diffrn_detector_type Eos
_diffrn_measured_fraction_theta_full 1.000
_diffrn_measured_fraction_theta_max 1.000
_diffrn_measurement_details
;
List of Runs (angles in degrees, time in seconds):

  # Type    Start    End  Width  t~exp~   \w     \q     \k     \f   Frames
#--------------------------------------------------------------------------
  1  \w   -108.00 -51.00   1.00    4.00    --  -33.50 178.00-180.00   57
  2  \w    -97.00 -32.00   1.00    4.00    --  -33.50 -57.00 -60.00   65
  3  \w     60.00 105.00   1.00    4.00    --   36.47  77.00 -30.00   45
  4  \w     34.00  59.00   1.00    4.00    --   36.47 -37.00  30.00   25
  5  \w     34.00 104.00   1.00    4.00    --   36.47  37.00-120.00   70
  6  \w    -34.00   9.00   1.00    4.00    --   36.47 -37.00  30.00   43
  7  \w     57.00 107.00   1.00    4.00    --   36.47 178.00 150.00   50
  8  \w     76.00 106.00   1.00    4.00    --   36.47 178.00 -90.00   30
  9  \w     84.00 110.00   1.00    4.00    --   36.47 178.00 120.00   26
 10  \w     10.00  36.00   1.00    4.00    --   36.47  77.00 -30.00   26
 11  \w     42.00 107.00   1.00   13.00    --  108.00 -94.00  30.00   65
 12  \w     93.00 119.00   1.00   13.00    --  108.00  45.00   0.00   26
 13  \w    150.00 178.00   1.00   15.00    --  108.00  45.00   0.00   28
 14  \w    102.00 128.00   1.00   15.00    --  108.00 112.00  22.00   26
 15  \w     38.00 103.00   1.00   15.00    --  108.00 -30.00  90.00   65
 16  \w     83.00 109.00   1.00   15.00    --  108.00 -94.00-120.00   26
 17  \w     38.00  78.00   1.00   15.00    --  108.00 -94.00-120.00   40
 18  \w     42.00 123.00   1.00   15.00    --  108.00 -30.00   0.00   81
 19  \w     42.00 128.00   1.00   15.00    --  108.00 -77.00  90.00   86
 20  \w   -101.00 -57.00   1.00    3.00    --  -33.50 -37.00-120.00   44
 21  \w     14.00  40.00   1.00    3.00    --   36.47 -57.00   0.00   26
 22  \w    -17.00  25.00   1.00    3.00    --   36.47 -77.00 150.00   42
 23  \w     57.00  82.00   1.00    3.00    --   36.47 178.00   0.00   25
 24  \w    108.00 134.00   1.00   15.00    --  108.00 -77.00  30.00   26
 25  \w     57.00  83.00   1.00   15.00    --  108.00 -77.00  30.00   26
 26  \w     97.00 123.00   1.00   15.00    --  108.00  61.00-120.00   26
 27  \w     92.00 171.00   1.00   15.00    --  108.00  45.00 -90.00   79
;
_diffrn_measurement_device 'four-circle diffractometer'
_diffrn_measurement_device_type 'Xcalibur, Eos, Gemini'
_diffrn_measurement_method '\w scans'
_diffrn_orient_matrix_type 'CrysAlisPro convention (1999,Acta A55,543-557)'
_diffrn_orient_matrix_UB_11 0.0517387000
_diffrn_orient_matrix_UB_12 -0.0304161000
_diffrn_orient_matrix_UB_13 0.0952537000
_diffrn_orient_matrix_UB_21 -0.1527902000
_diffrn_orient_matrix_UB_22 -0.0141542000
_diffrn_orient_matrix_UB_23 -0.0418060000
_diffrn_orient_matrix_UB_31 0.0052202000
_diffrn_orient_matrix_UB_32 -0.1163494000
_diffrn_orient_matrix_UB_33 -0.0197489000
_diffrn_radiation_monochromator graphite
_diffrn_radiation_probe x-ray
_diffrn_radiation_type CuK\a
_diffrn_radiation_wavelength 1.54184
_diffrn_reflns_av_R_equivalents 0.0320
_diffrn_reflns_av_unetI/netI 0.0351
_diffrn_reflns_Laue_measured_fraction_full 1.000
_diffrn_reflns_Laue_measured_fraction_max 1.000
_diffrn_reflns_limit_h_max 15
_diffrn_reflns_limit_h_min -15
_diffrn_reflns_limit_k_max 11
_diffrn_reflns_limit_k_min -15
_diffrn_reflns_limit_l_max 20
_diffrn_reflns_limit_l_min -23
_diffrn_reflns_number 11047
_diffrn_reflns_point_group_measured_fraction_full 1.000
_diffrn_reflns_point_group_measured_fraction_max 1.000
_diffrn_reflns_theta_full 67.074
_diffrn_reflns_theta_max 67.074
_diffrn_reflns_theta_min 4.617
_diffrn_source 'fine-focus sealed X-ray tube'
_diffrn_source_type 'Enhance (Cu) X-ray Source'
_exptl_absorpt_coefficient_mu 0.677
_exptl_absorpt_correction_T_max 1.00000
_exptl_absorpt_correction_T_min 0.87748
_exptl_absorpt_correction_type multi-scan
_exptl_absorpt_process_details
;
CrysAlisPro 1.171.40.53 (Rigaku Oxford Diffraction, 2019)
Empirical absorption correction using spherical harmonics,
 implemented in SCALE3 ABSPACK scaling algorithm.
;
_exptl_crystal_colour colourless
_exptl_crystal_colour_primary colourless
_exptl_crystal_density_diffrn 1.281
_exptl_crystal_description block
_exptl_crystal_F_000 952
_exptl_crystal_size_max 0.15
_exptl_crystal_size_mid 0.1
_exptl_crystal_size_min 0.08
_refine_diff_density_max 0.247
_refine_diff_density_min -0.188
_refine_diff_density_rms 0.037
_refine_ls_extinction_coef 0.0043(3)
_refine_ls_extinction_expression Fc^*^=kFc[1+0.001xFc^2^\l^3^/sin(2\q)]^-1/4^
_refine_ls_extinction_method 'SHELXL-2014/7 (Sheldrick 2014'
_refine_ls_goodness_of_fit_ref 1.030
_refine_ls_hydrogen_treatment constr
_refine_ls_matrix_type full
_refine_ls_number_parameters 310
_refine_ls_number_reflns 4178
_refine_ls_number_restraints 0
_refine_ls_restrained_S_all 1.030
_refine_ls_R_factor_all 0.0584
_refine_ls_R_factor_gt 0.0460
_refine_ls_shift/su_max 0.000
_refine_ls_shift/su_mean 0.000
_refine_ls_structure_factor_coef Fsqd
_refine_ls_weighting_details 'w=1/[\s^2^(Fo^2^)+(0.0687P)^2^+0.3656P] where P=(Fo^2^+2Fc^2^)/3'
_refine_ls_weighting_scheme calc
_refine_ls_wR_factor_gt 0.1212
_refine_ls_wR_factor_ref 0.1326
_reflns_Friedel_coverage 0.000
_reflns_number_gt 3373
_reflns_number_total 4178
_reflns_threshold_expression 'I > 2\s(I)'
_cod_data_source_file d2sc02771b2.cif
_cod_data_source_block 202106165a
_cod_depositor_comments 'Adding full bibliography for 1567188--1567191.cif.'
_cod_database_code 1567188
_shelx_shelxl_version_number 2014/7
_chemical_oxdiff_formula C30H3O5N2
_chemical_oxdiff_usercomment r
_shelx_space_group_comment
;
The symmetry employed for this shelxl refinement is uniquely defined
by the following loop, which should always be used as a source of
symmetry information in preference to the above space-group names.
They are only intended as comments.
;
_shelx_estimated_absorpt_t_max 0.948
_shelx_estimated_absorpt_t_min 0.905
_reflns_odcompleteness_completeness 99.93
_reflns_odcompleteness_iscentric 1
_reflns_odcompleteness_theta 66.97
_olex2_refinement_description
;
1. Fixed Uiso
 At 1.2 times of:
  All C(H) groups, All C(H,H) groups
 At 1.5 times of:
  All C(H,H,H) groups
2.a Ternary CH refined with riding coordinates:
 C7(H7), C9(H9)
2.b Aromatic/amide H refined with riding coordinates:
 C1(H1), C2(H2), C3(H3), C4(H4), C13(H13), C16(H16), C17(H17), C18(H18),
 C19(H19), C20(H20), C24(H24), C25(H25), C26(H26), C27(H27), C28(H28)
2.c X=CH2 refined with riding coordinates:
 C14(H14A,H14B)
2.d Idealised Me refined as rotating group:
 C12(H12A,H12B,H12C), C22(H22A,H22B,H22C)
;
_olex2_submission_special_instructions 'No special instructions were received'
_oxdiff_exptl_absorpt_empirical_details
;
Empirical correction (ABSPACK) includes:
- Absorption correction using spherical harmonics
- Frame scaling
;
_oxdiff_exptl_absorpt_empirical_full_max 1.386
_oxdiff_exptl_absorpt_empirical_full_min 0.904

loop_
_space_group_symop_operation_xyz
'x, y, z'
'-x, y+1/2, -z+1/2'
'-x, -y, -z'
'x, -y-1/2, z-1/2'

loop_
_atom_site_label
_atom_site_type_symbol
_atom_site_fract_x
_atom_site_fract_y
_atom_site_fract_z
_atom_site_U_iso_or_equiv
_atom_site_adp_type
_atom_site_occupancy
_atom_site_site_symmetry_order
_atom_site_calc_flag
_atom_site_refinement_flags_posn
_atom_site_refinement_flags_adp
_atom_site_refinement_flags_occupancy
_atom_site_disorder_assembly
_atom_site_disorder_group
O1 O -0.00528(13) 0.49621(9) 0.86909(9) 0.0436(3) Uani 1 1 d . . . . .
O2 O -0.33548(16) 0.84291(13) 0.80413(13) 0.0702(5) Uani 1 1 d . . . . .
O3 O -0.13002(14) 0.91157(11) 0.85794(10) 0.0538(4) Uani 1 1 d . . . . .
N1 N -0.17679(14) 0.74378(12) 0.81244(10) 0.0400(3) Uani 1 1 d . . . . .
N2 N 0.16075(16) 0.54165(12) 0.85903(11) 0.0435(4) Uani 1 1 d . . . . .
N3 N 0.18010(17) 0.61954(13) 0.81634(11) 0.0473(4) Uani 1 1 d . . . . .
C1 C -0.3562(2) 0.50993(17) 0.66645(15) 0.0600(6) Uani 1 1 d . . . . .
H1 H -0.3630 0.4731 0.6220 0.072 Uiso 1 1 calc R . . . .
C2 C -0.4324(2) 0.47705(19) 0.69040(19) 0.0720(7) Uani 1 1 d . . . . .
H2 H -0.4910 0.4189 0.6616 0.086 Uiso 1 1 calc R . . . .
C3 C -0.4217(2) 0.5300(2) 0.75673(19) 0.0691(7) Uani 1 1 d . . . . .
H3 H -0.4716 0.5068 0.7738 0.083 Uiso 1 1 calc R . . . .
C4 C -0.33750(19) 0.61749(18) 0.79812(15) 0.0554(5) Uani 1 1 d . . . . .
H4 H -0.3301 0.6531 0.8433 0.067 Uiso 1 1 calc R . . . .
C5 C -0.26377(17) 0.65231(14) 0.77240(12) 0.0428(4) Uani 1 1 d . . . . .
C6 C -0.26901(18) 0.59761(14) 0.70802(12) 0.0452(4) Uani 1 1 d . . . . .
C7 C -0.17465(19) 0.63480(14) 0.69076(12) 0.0431(4) Uani 1 1 d . . . . .
H7 H -0.2114 0.7018 0.6576 0.052 Uiso 1 1 calc R . . . .
C8 C -0.02737(17) 0.65587(13) 0.78657(11) 0.0362(4) Uani 1 1 d . . . . .
C9 C -0.03892(17) 0.74410(13) 0.83703(11) 0.0354(4) Uani 1 1 d . . . . .
H9 H -0.0313 0.8112 0.8156 0.042 Uiso 1 1 calc R . . . .
C10 C 0.03871(17) 0.55421(13) 0.84352(11) 0.0357(4) Uani 1 1 d . . . . .
C11 C 0.07831(19) 0.68429(14) 0.77701(12) 0.0420(4) Uani 1 1 d . . . . .
C12 C 0.0676(3) 0.77554(17) 0.72458(16) 0.0596(5) Uani 1 1 d . . . . .
H12A H -0.0113 0.7662 0.6604 0.089 Uiso 1 1 calc GR . . . .
H12B H 0.1516 0.7806 0.7335 0.089 Uiso 1 1 calc GR . . . .
H12C H 0.0557 0.8389 0.7459 0.089 Uiso 1 1 calc GR . . . .
C13 C -0.1642(2) 0.56020(17) 0.63519(14) 0.0565(5) Uani 1 1 d . . . . .
H13 H -0.1241 0.4949 0.6611 0.068 Uiso 1 1 calc R . . . .
C14 C -0.2060(4) 0.5785(2) 0.55456(18) 0.0910(10) Uani 1 1 d . . . . .
H14A H -0.2468 0.6427 0.5260 0.109 Uiso 1 1 calc R . . . .
H14B H -0.1953 0.5273 0.5251 0.109 Uiso 1 1 calc R . . . .
C15 C 0.08177(17) 0.74039(13) 0.94055(12) 0.0369(4) Uani 1 1 d . . . . .
C16 C 0.20500(19) 0.79303(14) 0.97841(13) 0.0444(4) Uani 1 1 d . . . . .
H16 H 0.2123 0.8319 0.9408 0.053 Uiso 1 1 calc R . . . .
C17 C 0.3179(2) 0.78797(17) 1.07244(15) 0.0552(5) Uani 1 1 d . . . . .
H17 H 0.3999 0.8243 1.0977 0.066 Uiso 1 1 calc R . . . .
C18 C 0.3085(2) 0.72956(19) 1.12799(14) 0.0591(6) Uani 1 1 d . . . . .
H18 H 0.3845 0.7259 1.1907 0.071 Uiso 1 1 calc R . . . .
C19 C 0.1868(2) 0.67621(18) 1.09111(14) 0.0552(5) Uani 1 1 d . . . . .
H19 H 0.1812 0.6360 1.1289 0.066 Uiso 1 1 calc R . . . .
C20 C 0.07282(19) 0.68232(15) 0.99778(13) 0.0454(4) Uani 1 1 d . . . . .
H20 H -0.0099 0.6476 0.9733 0.054 Uiso 1 1 calc R . . . .
C21 C -0.22406(19) 0.83352(15) 0.82356(13) 0.0467(4) Uani 1 1 d . . . . .
C22 C -0.1714(3) 1.01222(18) 0.86792(17) 0.0660(6) Uani 1 1 d . . . . .
H22A H -0.0934 1.0598 0.8996 0.099 Uiso 1 1 calc GR . . . .
H22B H -0.2009 1.0038 0.9025 0.099 Uiso 1 1 calc GR . . . .
H22C H -0.2473 1.0401 0.8083 0.099 Uiso 1 1 calc GR . . . .
C23 C 0.26359(18) 0.46199(14) 0.90897(13) 0.0429(4) Uani 1 1 d . . . . .
C24 C 0.3435(2) 0.43659(17) 0.88574(15) 0.0534(5) Uani 1 1 d . . . . .
H24 H 0.3274 0.4703 0.8368 0.064 Uiso 1 1 calc R . . . .
C25 C 0.4469(2) 0.36119(19) 0.93530(18) 0.0645(6) Uani 1 1 d . . . . .
H25 H 0.5002 0.3443 0.9194 0.077 Uiso 1 1 calc R . . . .
C26 C 0.4718(2) 0.31107(19) 1.00754(18) 0.0688(7) Uani 1 1 d . . . . .
H26 H 0.5413 0.2601 1.0405 0.083 Uiso 1 1 calc R . . . .
C27 C 0.3935(2) 0.3365(2) 1.03081(17) 0.0690(6) Uani 1 1 d . . . . .
H27 H 0.4108 0.3027 1.0802 0.083 Uiso 1 1 calc R . . . .
C28 C 0.2883(2) 0.41198(18) 0.98195(15) 0.0575(5) Uani 1 1 d . . . . .
H28 H 0.2353 0.4285 0.9982 0.069 Uiso 1 1 calc R . . . .

loop_
_atom_site_aniso_label
_atom_site_aniso_U_11
_atom_site_aniso_U_22
_atom_site_aniso_U_33
_atom_site_aniso_U_23
_atom_site_aniso_U_13
_atom_site_aniso_U_12
O1 0.0467(7) 0.0347(6) 0.0547(7) 0.0059(5) 0.0355(6) 0.0030(5)
O2 0.0512(8) 0.0697(10) 0.0951(12) -0.0078(9) 0.0502(9) 0.0106(7)
O3 0.0522(8) 0.0424(7) 0.0639(8) -0.0069(6) 0.0367(7) 0.0065(6)
N1 0.0339(7) 0.0403(8) 0.0422(7) -0.0001(6) 0.0234(6) 0.0043(6)
N2 0.0455(8) 0.0402(8) 0.0524(8) 0.0085(7) 0.0355(7) 0.0086(6)
N3 0.0528(9) 0.0470(9) 0.0550(9) 0.0044(7) 0.0409(8) 0.0023(7)
C1 0.0452(10) 0.0459(11) 0.0564(12) -0.0008(9) 0.0193(9) -0.0024(9)
C2 0.0422(11) 0.0520(13) 0.0832(16) 0.0127(12) 0.0244(11) -0.0081(10)
C3 0.0418(11) 0.0664(15) 0.0837(16) 0.0252(13) 0.0344(11) 0.0035(10)
C4 0.0389(9) 0.0638(13) 0.0586(11) 0.0167(10) 0.0298(9) 0.0077(9)
C5 0.0298(8) 0.0412(9) 0.0432(9) 0.0092(8) 0.0178(7) 0.0051(7)
C6 0.0349(8) 0.0388(9) 0.0412(9) 0.0042(8) 0.0159(7) 0.0019(7)
C7 0.0479(10) 0.0332(8) 0.0377(9) 0.0010(7) 0.0234(8) 0.0037(7)
C8 0.0404(8) 0.0309(8) 0.0391(8) 0.0012(7) 0.0269(8) 0.0023(7)
C9 0.0361(8) 0.0303(8) 0.0411(8) 0.0008(7) 0.0259(7) 0.0014(6)
C10 0.0390(8) 0.0317(8) 0.0369(8) -0.0022(7) 0.0251(7) 0.0010(7)
C11 0.0504(10) 0.0365(9) 0.0467(9) 0.0005(8) 0.0352(9) 0.0011(8)
C12 0.0802(15) 0.0483(11) 0.0725(14) 0.0116(10) 0.0597(13) 0.0036(10)
C13 0.0698(13) 0.0440(11) 0.0475(10) -0.0062(9) 0.0349(10) 0.0022(9)
C14 0.139(3) 0.0709(17) 0.0644(15) -0.0032(13) 0.0672(18) 0.0134(17)
C15 0.0366(8) 0.0317(8) 0.0409(9) -0.0020(7) 0.0248(7) 0.0047(7)
C16 0.0427(9) 0.0364(9) 0.0517(10) -0.0048(8) 0.0299(9) -0.0008(7)
C17 0.0368(9) 0.0520(11) 0.0576(12) -0.0147(10) 0.0225(9) -0.0037(8)
C18 0.0479(11) 0.0658(13) 0.0403(10) -0.0051(10) 0.0188(9) 0.0102(10)
C19 0.0579(12) 0.0641(13) 0.0437(10) 0.0050(9) 0.0334(10) 0.0099(10)
C20 0.0424(9) 0.0493(10) 0.0459(10) -0.0013(8) 0.0296(8) 0.0022(8)
C21 0.0421(9) 0.0493(11) 0.0452(9) 0.0013(8) 0.0271(8) 0.0092(8)
C22 0.0759(15) 0.0512(12) 0.0724(14) -0.0092(11) 0.0493(13) 0.0122(11)
C23 0.0381(9) 0.0384(9) 0.0461(9) -0.0022(8) 0.0250(8) 0.0039(7)
C24 0.0496(11) 0.0525(11) 0.0600(11) -0.0035(9) 0.0369(10) 0.0062(9)
C25 0.0500(11) 0.0587(13) 0.0834(16) -0.0082(12) 0.0431(12) 0.0094(10)
C26 0.0465(11) 0.0565(13) 0.0767(15) 0.0035(12) 0.0288(11) 0.0158(10)
C27 0.0643(13) 0.0654(14) 0.0642(13) 0.0201(12) 0.0365(12) 0.0230(12)
C28 0.0581(12) 0.0586(13) 0.0590(12) 0.0124(10) 0.0398(11) 0.0175(10)

loop_
_atom_type_symbol
_atom_type_description
_atom_type_scat_dispersion_real
_atom_type_scat_dispersion_imag
_atom_type_scat_source
C C 0.0181 0.0091 'International Tables Vol C Tables 4.2.6.8 and 6.1.1.4'
H H 0.0000 0.0000 'International Tables Vol C Tables 4.2.6.8 and 6.1.1.4'
N N 0.0311 0.0180 'International Tables Vol C Tables 4.2.6.8 and 6.1.1.4'
O O 0.0492 0.0322 'International Tables Vol C Tables 4.2.6.8 and 6.1.1.4'

loop_
_geom_angle_atom_site_label_1
_geom_angle_atom_site_label_2
_geom_angle_atom_site_label_3
_geom_angle
_geom_angle_site_symmetry_1
_geom_angle_site_symmetry_3
_geom_angle_publ_flag
C21 O3 C22 116.11(16) . . ?
C5 N1 C9 120.26(14) . . ?
C21 N1 C5 120.14(15) . . ?
C21 N1 C9 119.50(15) . . ?
N3 N2 C23 117.83(14) . . ?
C10 N2 N3 113.05(14) . . ?
C10 N2 C23 129.10(15) . . ?
C11 N3 N2 107.87(14) . . ?
C2 C1 H1 119.6 . . ?
C2 C1 C6 120.9(2) . . ?
C6 C1 H1 119.6 . . ?
C1 C2 H2 120.0 . . ?
C3 C2 C1 120.0(2) . . ?
C3 C2 H2 120.0 . . ?
C2 C3 H3 119.9 . . ?
C2 C3 C4 120.2(2) . . ?
C4 C3 H3 119.9 . . ?
C3 C4 H4 120.1 . . ?
C3 C4 C5 119.9(2) . . ?
C5 C4 H4 120.1 . . ?
C4 C5 N1 121.80(19) . . ?
C4 C5 C6 120.80(19) . . ?
C6 C5 N1 117.38(16) . . ?
C1 C6 C7 124.43(19) . . ?
C5 C6 C1 118.16(19) . . ?
C5 C6 C7 117.36(16) . . ?
C6 C7 H7 108.1 . . ?
C6 C7 C8 107.16(14) . . ?
C8 C7 H7 108.1 . . ?
C13 C7 C6 114.30(16) . . ?
C13 C7 H7 108.1 . . ?
C13 C7 C8 110.98(15) . . ?
C9 C8 C7 109.61(13) . . ?
C10 C8 C7 111.59(14) . . ?
C10 C8 C9 112.94(13) . . ?
C11 C8 C7 111.20(14) . . ?
C11 C8 C9 110.99(14) . . ?
C11 C8 C10 100.26(13) . . ?
N1 C9 C8 111.90(13) . . ?
N1 C9 H9 106.8 . . ?
N1 C9 C15 112.23(14) . . ?
C8 C9 H9 106.8 . . ?
C15 C9 C8 111.92(13) . . ?
C15 C9 H9 106.8 . . ?
O1 C10 N2 126.33(15) . . ?
O1 C10 C8 128.63(15) . . ?
N2 C10 C8 105.04(14) . . ?
N3 C11 C8 113.71(16) . . ?
N3 C11 C12 120.95(17) . . ?
C12 C11 C8 125.29(16) . . ?
C11 C12 H12A 109.5 . . ?
C11 C12 H12B 109.5 . . ?
C11 C12 H12C 109.5 . . ?
H12A C12 H12B 109.5 . . ?
H12A C12 H12C 109.5 . . ?
H12B C12 H12C 109.5 . . ?
C7 C13 H13 117.0 . . ?
C14 C13 C7 125.9(2) . . ?
C14 C13 H13 117.0 . . ?
C13 C14 H14A 120.0 . . ?
C13 C14 H14B 120.0 . . ?
H14A C14 H14B 120.0 . . ?
C16 C15 C9 119.34(16) . . ?
C16 C15 C20 119.13(17) . . ?
C20 C15 C9 121.49(15) . . ?
C15 C16 H16 119.9 . . ?
C15 C16 C17 120.22(19) . . ?
C17 C16 H16 119.9 . . ?
C16 C17 H17 119.9 . . ?
C18 C17 C16 120.17(19) . . ?
C18 C17 H17 119.9 . . ?
C17 C18 H18 119.9 . . ?
C17 C18 C19 120.19(18) . . ?
C19 C18 H18 119.9 . . ?
C18 C19 H19 119.9 . . ?
C18 C19 C20 120.1(2) . . ?
C20 C19 H19 119.9 . . ?
C15 C20 H20 119.9 . . ?
C19 C20 C15 120.16(18) . . ?
C19 C20 H20 119.9 . . ?
O2 C21 O3 123.88(18) . . ?
O2 C21 N1 125.21(19) . . ?
O3 C21 N1 110.90(15) . . ?
O3 C22 H22A 109.5 . . ?
O3 C22 H22B 109.5 . . ?
O3 C22 H22C 109.5 . . ?
H22A C22 H22B 109.5 . . ?
H22A C22 H22C 109.5 . . ?
H22B C22 H22C 109.5 . . ?
C24 C23 N2 119.12(18) . . ?
C28 C23 N2 121.06(17) . . ?
C28 C23 C24 119.79(18) . . ?
C23 C24 H24 120.0 . . ?
C25 C24 C23 119.9(2) . . ?
C25 C24 H24 120.0 . . ?
C24 C25 H25 119.7 . . ?
C26 C25 C24 120.7(2) . . ?
C26 C25 H25 119.7 . . ?
C25 C26 H26 120.3 . . ?
C27 C26 C25 119.4(2) . . ?
C27 C26 H26 120.3 . . ?
C26 C27 H27 119.4 . . ?
C26 C27 C28 121.2(2) . . ?
C28 C27 H27 119.4 . . ?
C23 C28 C27 119.0(2) . . ?
C23 C28 H28 120.5 . . ?
C27 C28 H28 120.5 . . ?

loop_
_geom_bond_atom_site_label_1
_geom_bond_atom_site_label_2
_geom_bond_distance
_geom_bond_site_symmetry_2
_geom_bond_publ_flag
O1 C10 1.207(2) . ?
O2 C21 1.203(2) . ?
O3 C21 1.344(2) . ?
O3 C22 1.442(2) . ?
N1 C5 1.430(2) . ?
N1 C9 1.477(2) . ?
N1 C21 1.369(2) . ?
N2 N3 1.408(2) . ?
N2 C10 1.376(2) . ?
N2 C23 1.415(2) . ?
N3 C11 1.277(2) . ?
C1 H1 0.9300 . ?
C1 C2 1.379(4) . ?
C1 C6 1.394(3) . ?
C2 H2 0.9300 . ?
C2 C3 1.372(4) . ?
C3 H3 0.9300 . ?
C3 C4 1.376(3) . ?
C4 H4 0.9300 . ?
C4 C5 1.385(3) . ?
C5 C6 1.386(3) . ?
C6 C7 1.510(3) . ?
C7 H7 0.9800 . ?
C7 C8 1.563(2) . ?
C7 C13 1.500(3) . ?
C8 C9 1.553(2) . ?
C8 C10 1.540(2) . ?
C8 C11 1.508(2) . ?
C9 H9 0.9800 . ?
C9 C15 1.524(2) . ?
C11 C12 1.486(3) . ?
C12 H12A 0.9600 . ?
C12 H12B 0.9600 . ?
C12 H12C 0.9600 . ?
C13 H13 0.9300 . ?
C13 C14 1.293(3) . ?
C14 H14A 0.9300 . ?
C14 H14B 0.9300 . ?
C15 C16 1.385(3) . ?
C15 C20 1.393(3) . ?
C16 H16 0.9300 . ?
C16 C17 1.391(3) . ?
C17 H17 0.9300 . ?
C17 C18 1.371(3) . ?
C18 H18 0.9300 . ?
C18 C19 1.378(3) . ?
C19 H19 0.9300 . ?
C19 C20 1.386(3) . ?
C20 H20 0.9300 . ?
C22 H22A 0.9600 . ?
C22 H22B 0.9600 . ?
C22 H22C 0.9600 . ?
C23 C24 1.385(3) . ?
C23 C28 1.380(3) . ?
C24 H24 0.9300 . ?
C24 C25 1.380(3) . ?
C25 H25 0.9300 . ?
C25 C26 1.368(4) . ?
C26 H26 0.9300 . ?
C26 C27 1.367(4) . ?
C27 H27 0.9300 . ?
C27 C28 1.391(3) . ?
C28 H28 0.9300 . ?

loop_
_geom_torsion_atom_site_label_1
_geom_torsion_atom_site_label_2
_geom_torsion_atom_site_label_3
_geom_torsion_atom_site_label_4
_geom_torsion
_geom_torsion_site_symmetry_1
_geom_torsion_site_symmetry_2
_geom_torsion_site_symmetry_3
_geom_torsion_site_symmetry_4
_geom_torsion_publ_flag
N1 C5 C6 C1 -178.28(16) . . . . ?
N1 C5 C6 C7 4.2(2) . . . . ?
N1 C9 C15 C16 -146.00(16) . . . . ?
N1 C9 C15 C20 36.2(2) . . . . ?
N2 N3 C11 C8 -1.5(2) . . . . ?
N2 N3 C11 C12 -179.24(18) . . . . ?
N2 C23 C24 C25 178.20(19) . . . . ?
N2 C23 C28 C27 -178.0(2) . . . . ?
N3 N2 C10 O1 176.84(16) . . . . ?
N3 N2 C10 C8 -2.49(19) . . . . ?
N3 N2 C23 C24 -25.8(3) . . . . ?
N3 N2 C23 C28 152.05(18) . . . . ?
C1 C2 C3 C4 1.4(3) . . . . ?
C1 C6 C7 C8 -132.32(18) . . . . ?
C1 C6 C7 C13 -8.9(3) . . . . ?
C2 C1 C6 C5 -1.6(3) . . . . ?
C2 C1 C6 C7 175.69(19) . . . . ?
C2 C3 C4 C5 0.3(3) . . . . ?
C3 C4 C5 N1 178.96(17) . . . . ?
C3 C4 C5 C6 -2.7(3) . . . . ?
C4 C5 C6 C1 3.3(3) . . . . ?
C4 C5 C6 C7 -174.14(16) . . . . ?
C5 N1 C9 C8 18.8(2) . . . . ?
C5 N1 C9 C15 -107.97(17) . . . . ?
C5 N1 C21 O2 2.0(3) . . . . ?
C5 N1 C21 O3 -176.93(15) . . . . ?
C5 C6 C7 C8 45.0(2) . . . . ?
C5 C6 C7 C13 168.38(16) . . . . ?
C6 C1 C2 C3 -0.8(3) . . . . ?
C6 C7 C8 C9 -61.95(17) . . . . ?
C6 C7 C8 C10 63.91(18) . . . . ?
C6 C7 C8 C11 174.96(14) . . . . ?
C6 C7 C13 C14 115.7(3) . . . . ?
C7 C8 C9 N1 31.35(18) . . . . ?
C7 C8 C9 C15 158.31(14) . . . . ?
C7 C8 C10 O1 -60.0(2) . . . . ?
C7 C8 C10 N2 119.30(15) . . . . ?
C7 C8 C11 N3 -118.12(17) . . . . ?
C7 C8 C11 C12 59.6(2) . . . . ?
C8 C7 C13 C14 -122.9(3) . . . . ?
C8 C9 C15 C16 87.22(19) . . . . ?
C8 C9 C15 C20 -90.58(19) . . . . ?
C9 N1 C5 C4 138.62(17) . . . . ?
C9 N1 C5 C6 -39.8(2) . . . . ?
C9 N1 C21 O2 178.40(19) . . . . ?
C9 N1 C21 O3 -0.5(2) . . . . ?
C9 C8 C10 O1 64.0(2) . . . . ?
C9 C8 C10 N2 -116.69(15) . . . . ?
C9 C8 C11 N3 119.58(17) . . . . ?
C9 C8 C11 C12 -62.7(2) . . . . ?
C9 C15 C16 C17 -178.05(16) . . . . ?
C9 C15 C20 C19 176.78(17) . . . . ?
C10 N2 N3 C11 2.6(2) . . . . ?
C10 N2 C23 C24 152.65(19) . . . . ?
C10 N2 C23 C28 -29.4(3) . . . . ?
C10 C8 C9 N1 -93.75(16) . . . . ?
C10 C8 C9 C15 33.21(19) . . . . ?
C10 C8 C11 N3 0.00(19) . . . . ?
C10 C8 C11 C12 177.68(18) . . . . ?
C11 C8 C9 N1 154.57(14) . . . . ?
C11 C8 C9 C15 -78.47(17) . . . . ?
C11 C8 C10 O1 -177.85(17) . . . . ?
C11 C8 C10 N2 1.46(17) . . . . ?
C13 C7 C8 C9 172.62(15) . . . . ?
C13 C7 C8 C10 -61.5(2) . . . . ?
C13 C7 C8 C11 49.5(2) . . . . ?
C15 C16 C17 C18 1.0(3) . . . . ?
C16 C15 C20 C19 -1.0(3) . . . . ?
C16 C17 C18 C19 -0.5(3) . . . . ?
C17 C18 C19 C20 -0.7(3) . . . . ?
C18 C19 C20 C15 1.5(3) . . . . ?
C20 C15 C16 C17 -0.2(3) . . . . ?
C21 N1 C5 C4 -45.0(2) . . . . ?
C21 N1 C5 C6 136.65(17) . . . . ?
C21 N1 C9 C8 -157.61(15) . . . . ?
C21 N1 C9 C15 75.60(19) . . . . ?
C22 O3 C21 O2 -2.3(3) . . . . ?
C22 O3 C21 N1 176.62(17) . . . . ?
C23 N2 N3 C11 -178.69(16) . . . . ?
C23 N2 C10 O1 -1.7(3) . . . . ?
C23 N2 C10 C8 178.95(17) . . . . ?
C23 C24 C25 C26 -0.1(4) . . . . ?
C24 C23 C28 C27 -0.1(3) . . . . ?
C24 C25 C26 C27 -0.3(4) . . . . ?
C25 C26 C27 C28 0.4(4) . . . . ?
C26 C27 C28 C23 -0.3(4) . . . . ?
C28 C23 C24 C25 0.3(3) . . . . ?
